data_1576328
loop_
_publ_author_name
'Orellana Ben Amor, Andrea'
'Vendier, Laure'
'Cesar, Vincent'
'Maurel, Vincent'
'Panetier, Julien Andre'
'Queyriaux, Nicolas'

_publ_section_title
;
 N-centered, yet Persistent: Isolation of N2O-Based Radicals through
 FLP-type Stabilization
;
_journal_name_full 'Chemical Science'
_journal_paper_doi 10.1039/D5SC08152A
_journal_year 2025
_chemical_formula_moiety 'C45 H51 B N4 O, C4 H8 O'
_chemical_formula_sum 'C49 H59 B N4 O2'
_chemical_formula_weight 746.81
_space_group_crystal_system triclinic
_space_group_IT_number 2
_space_group_name_Hall '-P 1'
_space_group_name_H-M_alt 'P -1'
_atom_sites_solution_hydrogens geom
_audit_block_doi 10.5517/ccdc.csd.cc2mxg12
_audit_creation_method SHELXL-2018/3
_audit_update_record
;
2025-04-02 deposited with the CCDC.	2025-11-26 downloaded from the CCDC.
;
_cell_angle_alpha 92.2150(10)
_cell_angle_beta 92.3530(10)
_cell_angle_gamma 90.0870(10)
_cell_formula_units_Z 2
_cell_length_a 11.9917(2)
_cell_length_b 12.72910(10)
_cell_length_c 16.8801(2)
_cell_measurement_reflns_used 13642
_cell_measurement_temperature 100(2)
_cell_measurement_theta_max 77.3480
_cell_measurement_theta_min 3.4780
_cell_volume 2572.53(6)
_computing_structure_refinement 'SHELXL-2018/3 (Sheldrick, 2018)'
_computing_structure_solution 'SHELXT 2018/2 (Sheldrick, 2018)'
_diffrn_ambient_temperature 100(2)
_diffrn_detector 'Hybrid Pixel Array Detector'
_diffrn_detector_area_resol_mean 10.0000
_diffrn_detector_type HyPix
_diffrn_measured_fraction_theta_full 0.987
_diffrn_measured_fraction_theta_max 0.924
_diffrn_measurement_device 'four-circle diffractometer'
_diffrn_measurement_device_type 'XtaLAB Synergy, Dualflex, HyPix'
_diffrn_radiation_monochromator mirror
_diffrn_radiation_probe x-ray
_diffrn_radiation_type 'Cu K\a'
_diffrn_radiation_wavelength 1.54184
_diffrn_reflns_av_R_equivalents 0.0405
_diffrn_reflns_av_unetI/netI 0.0423
_diffrn_reflns_Laue_measured_fraction_full 0.987
_diffrn_reflns_Laue_measured_fraction_max 0.924
_diffrn_reflns_limit_h_max 15
_diffrn_reflns_limit_h_min -15
_diffrn_reflns_limit_k_max 16
_diffrn_reflns_limit_k_min -15
_diffrn_reflns_limit_l_max 21
_diffrn_reflns_limit_l_min -20
_diffrn_reflns_number 31950
_diffrn_reflns_point_group_measured_fraction_full 0.987
_diffrn_reflns_point_group_measured_fraction_max 0.924
_diffrn_reflns_theta_full 67.684
_diffrn_reflns_theta_max 77.798
_diffrn_reflns_theta_min 3.475
_diffrn_source 'micro-focus sealed X-ray tube'
_diffrn_source_type 'PhotonJet (Cu) X-ray Source'
_exptl_absorpt_coefficient_mu 0.450
_exptl_absorpt_correction_T_max 1.00000
_exptl_absorpt_correction_T_min 0.84292
_exptl_absorpt_correction_type multi-scan
_exptl_absorpt_process_details
;
CrysAlisPro 1.171.41.120a (Rigaku Oxford Diffraction, 2021)
Empirical absorption correction using spherical harmonics,
implemented in SCALE3 ABSPACK scaling algorithm.
;
_exptl_crystal_colour colourless
_exptl_crystal_density_diffrn 0.964
_exptl_crystal_description bloc
_exptl_crystal_F_000 804
_exptl_crystal_size_max 0.080
_exptl_crystal_size_mid 0.060
_exptl_crystal_size_min 0.040
_refine_diff_density_max 0.239
_refine_diff_density_min -0.262
_refine_diff_density_rms 0.036
_refine_ls_extinction_method none
_refine_ls_goodness_of_fit_ref 0.923
_refine_ls_hydrogen_treatment constr
_refine_ls_matrix_type full
_refine_ls_number_parameters 517
_refine_ls_number_reflns 10152
_refine_ls_number_restraints 2
_refine_ls_restrained_S_all 0.926
_refine_ls_R_factor_all 0.0586
_refine_ls_R_factor_gt 0.0463
_refine_ls_shift/su_max 0.014
_refine_ls_shift/su_mean 0.000
_refine_ls_structure_factor_coef Fsqd
_refine_ls_weighting_details 'w=1/[\s^2^(Fo^2^)+(0.0878P)^2^+0.6660P] where P=(Fo^2^+2Fc^2^)/3'
_refine_ls_weighting_scheme calc
_refine_ls_wR_factor_gt 0.1299
_refine_ls_wR_factor_ref 0.1397
_reflns_Friedel_coverage 0.000
_reflns_number_gt 8131
_reflns_number_total 10152
_reflns_threshold_expression 'I > 2\s(I)'
_cod_data_source_file d5sc08152a2.cif
_cod_data_source_block Andrea070423
_cod_database_code 1576328
_shelx_shelxl_version_number 2018/3
_shelx_space_group_comment
;
The symmetry employed for this shelxl refinement is uniquely defined
by the following loop, which should always be used as a source of
symmetry information in preference to the above space-group names.
They are only intended as comments.
;

loop_
_space_group_symop_operation_xyz
'x, y, z'
'-x, -y, -z'

loop_
_atom_site_label
_atom_site_type_symbol
_atom_site_fract_x
_atom_site_fract_y
_atom_site_fract_z
_atom_site_U_iso_or_equiv
_atom_site_adp_type
_atom_site_occupancy
_atom_site_site_symmetry_order
_atom_site_calc_flag
_atom_site_refinement_flags_posn
_atom_site_refinement_flags_adp
_atom_site_refinement_flags_occupancy
_atom_site_disorder_assembly
_atom_site_disorder_group
O1 O 0.58049(8) 0.88611(7) 0.78569(6) 0.0294(2) Uani 1 1 d . . . . .
N3 N 0.21392(9) 0.91998(8) 0.76591(6) 0.0268(2) Uani 1 1 d . . . . .
N4 N 0.25978(9) 0.75797(8) 0.78643(7) 0.0278(2) Uani 1 1 d . . . . .
N2 N 0.40604(9) 0.89842(9) 0.79377(7) 0.0284(2) Uani 1 1 d . . . . .
N1 N 0.48455(9) 0.83892(9) 0.76996(7) 0.0282(2) Uani 1 1 d . . . . .
O2 O 0.03618(11) 0.53839(10) 0.78789(8) 0.0577(3) Uani 1 1 d . . . . .
C7 C 0.22099(11) 1.03294(10) 0.75956(8) 0.0290(3) Uani 1 1 d . . . . .
C1 C 0.30116(11) 0.85588(10) 0.78017(7) 0.0258(3) Uani 1 1 d . . . . .
C34 C 0.31872(11) 0.66402(10) 0.81051(8) 0.0286(3) Uani 1 1 d . . . . .
C16 C 0.77444(11) 0.92968(11) 0.75063(8) 0.0289(3) Uani 1 1 d . . . . .
C39 C 0.34361(12) 0.65409(11) 0.89175(8) 0.0309(3) Uani 1 1 d . . . . .
C9 C 0.14457(12) 0.76121(11) 0.77614(8) 0.0308(3) Uani 1 1 d . . . . .
H9 H 0.094872 0.703206 0.777744 0.037 Uiso 1 1 calc R U . . .
C10 C 0.11591(12) 0.86188(11) 0.76343(8) 0.0299(3) Uani 1 1 d . . . . .
H10 H 0.042466 0.887954 0.754480 0.036 Uiso 1 1 calc R U . . .
C21 C 0.83760(12) 0.94628(11) 0.68431(8) 0.0313(3) Uani 1 1 d . . . . .
H21 H 0.829248 0.898724 0.639675 0.038 Uiso 1 1 calc R U . . .
C22 C 0.73004(12) 0.75008(11) 0.82410(8) 0.0314(3) Uani 1 1 d . . . . .
C28 C 0.66486(12) 0.77391(11) 0.66911(8) 0.0325(3) Uani 1 1 d . . . . .
C35 C 0.33850(13) 0.58569(11) 0.75265(9) 0.0338(3) Uani 1 1 d . . . . .
C6 C 0.22807(12) 1.09418(11) 0.82996(9) 0.0324(3) Uani 1 1 d . . . . .
C2 C 0.21727(12) 1.07377(11) 0.68369(9) 0.0328(3) Uani 1 1 d . . . . .
C20 C 0.91207(12) 1.02968(11) 0.68126(9) 0.0346(3) Uani 1 1 d . . . . .
H20 H 0.953463 1.038130 0.635118 0.041 Uiso 1 1 calc R U . . .
C33 C 0.60653(13) 0.82704(12) 0.60918(9) 0.0362(3) Uani 1 1 d . . . . .
H33 H 0.578180 0.895180 0.621273 0.043 Uiso 1 1 calc R U . . .
C19 C 0.92608(12) 1.10041(11) 0.74522(9) 0.0355(3) Uani 1 1 d . . . . .
H19 H 0.977491 1.157084 0.743680 0.043 Uiso 1 1 calc R U . . .
C38 C 0.39180(13) 0.55968(12) 0.91401(9) 0.0358(3) Uani 1 1 d . . . . .
H38 H 0.410370 0.549515 0.968422 0.043 Uiso 1 1 calc R U . . .
C26 C 0.86476(14) 0.68831(13) 0.92427(9) 0.0401(3) Uani 1 1 d . . . . .
H26 H 0.936309 0.694737 0.950338 0.048 Uiso 1 1 calc R U . . .
C36 C 0.38780(13) 0.49347(11) 0.77932(10) 0.0388(3) Uani 1 1 d . . . . .
H36 H 0.404213 0.438481 0.741978 0.047 Uiso 1 1 calc R U . . .
C43 C 0.31994(14) 0.74034(12) 0.95328(9) 0.0376(3) Uani 1 1 d D . . . .
H43 H 0.277760 0.796615 0.925277 0.045 Uiso 1 1 calc R U . A 1
C17 C 0.79022(12) 1.00352(12) 0.81387(9) 0.0344(3) Uani 1 1 d . . . . .
H17 H 0.748873 0.996006 0.860139 0.041 Uiso 1 1 calc R U . . .
C49 C 0.23211(13) 1.04681(12) 0.91099(9) 0.0357(3) Uani 1 1 d . . . . .
H49 H 0.247657 0.970046 0.903072 0.043 Uiso 1 1 calc R U . . .
C27 C 0.83397(13) 0.75620(11) 0.86453(9) 0.0346(3) Uani 1 1 d . . . . .
H27 H 0.885485 0.808579 0.850776 0.042 Uiso 1 1 calc R U . . .
C37 C 0.41304(13) 0.48069(12) 0.85855(10) 0.0404(3) Uani 1 1 d . . . . .
H37 H 0.445467 0.416758 0.875240 0.048 Uiso 1 1 calc R U . . .
C25 C 0.79145(15) 0.61163(13) 0.94568(10) 0.0442(4) Uani 1 1 d . . . . .
H25 H 0.811269 0.566200 0.987292 0.053 Uiso 1 1 calc R U . . .
C18 C 0.86417(13) 1.08732(12) 0.81129(10) 0.0386(3) Uani 1 1 d . . . . .
H18 H 0.872187 1.135934 0.855304 0.046 Uiso 1 1 calc R U . . .
C5 C 0.22994(13) 1.20314(11) 0.82287(10) 0.0399(3) Uani 1 1 d . . . . .
H5 H 0.234715 1.247745 0.869325 0.048 Uiso 1 1 calc R U . . .
C23 C 0.65872(13) 0.67003(13) 0.84614(10) 0.0409(4) Uani 1 1 d . . . . .
H23 H 0.587628 0.661982 0.819629 0.049 Uiso 1 1 calc R U . . .
C46 C 0.21266(13) 1.00291(13) 0.60939(9) 0.0378(3) Uani 1 1 d . . . . .
H46 H 0.164958 0.940890 0.619947 0.045 Uiso 1 1 calc R U . . .
C3 C 0.21963(13) 1.18359(12) 0.68067(10) 0.0409(4) Uani 1 1 d . . . . .
H3 H 0.217550 1.215342 0.630619 0.049 Uiso 1 1 calc R U . . .
C32 C 0.58858(15) 0.78415(14) 0.53306(9) 0.0442(4) Uani 1 1 d . . . . .
H32 H 0.547466 0.822235 0.494412 0.053 Uiso 1 1 calc R U . . .
C40 C 0.30808(14) 0.59679(12) 0.66524(9) 0.0392(3) Uani 1 1 d . . . . .
H40 H 0.273053 0.667354 0.658822 0.047 Uiso 1 1 calc R U . . .
C4 C 0.22495(14) 1.24666(12) 0.74952(11) 0.0443(4) Uani 1 1 d . . . . .
H4 H 0.225164 1.320967 0.745983 0.053 Uiso 1 1 calc R U . . .
C24 C 0.68911(15) 0.60195(14) 0.90580(11) 0.0475(4) Uani 1 1 d . . . . .
H24 H 0.638846 0.548301 0.919174 0.057 Uiso 1 1 calc R U . . .
C29 C 0.70523(15) 0.67468(13) 0.64693(10) 0.0449(4) Uani 1 1 d . . . . .
H29 H 0.745030 0.635215 0.685402 0.054 Uiso 1 1 calc R U . . .
C48 C 0.32924(15) 0.96166(14) 0.59059(10) 0.0455(4) Uani 1 1 d . . . . .
H48A H 0.377826 1.020816 0.579451 0.068 Uiso 1 1 calc R U . . .
H48B H 0.323633 0.913076 0.544122 0.068 Uiso 1 1 calc R U . . .
H48C H 0.360699 0.924758 0.636207 0.068 Uiso 1 1 calc R U . . .
C31 C 0.63053(16) 0.68582(15) 0.51333(10) 0.0515(4) Uani 1 1 d . . . . .
H31 H 0.619025 0.656140 0.461122 0.062 Uiso 1 1 calc R U . . .
C56 C -0.07106(16) 0.50076(13) 0.76326(11) 0.0471(4) Uani 1 1 d . . . . .
H56A H -0.081438 0.500113 0.704760 0.057 Uiso 1 1 calc R U . . .
H56B H -0.130048 0.544533 0.787112 0.057 Uiso 1 1 calc R U . . .
C42 C 0.22305(15) 0.51344(14) 0.63507(10) 0.0449(4) Uani 1 1 d . . . . .
H42A H 0.257372 0.443707 0.636873 0.067 Uiso 1 1 calc R U . . .
H42B H 0.198925 0.527289 0.580297 0.067 Uiso 1 1 calc R U . . .
H42C H 0.158328 0.515891 0.668700 0.067 Uiso 1 1 calc R U . . .
C30 C 0.68896(17) 0.63176(15) 0.57015(11) 0.0550(5) Uani 1 1 d . . . . .
H30 H 0.718604 0.564445 0.557018 0.066 Uiso 1 1 calc R U . . .
C53 C 0.07412(15) 0.48664(14) 0.85636(11) 0.0477(4) Uani 1 1 d . . . . .
H53A H 0.076025 0.536088 0.903132 0.057 Uiso 1 1 calc R U . . .
H53B H 0.150317 0.458917 0.849346 0.057 Uiso 1 1 calc R U . . .
C51 C 0.32641(15) 1.09388(16) 0.96485(10) 0.0495(4) Uani 1 1 d . . . . .
H51A H 0.396868 1.088702 0.937550 0.074 Uiso 1 1 calc R U . . .
H51B H 0.332566 1.055209 1.013915 0.074 Uiso 1 1 calc R U . . .
H51C H 0.310256 1.167920 0.977614 0.074 Uiso 1 1 calc R U . . .
C50 C 0.11965(15) 1.05723(16) 0.94987(10) 0.0492(4) Uani 1 1 d . . . . .
H50A H 0.100657 1.131793 0.956747 0.074 Uiso 1 1 calc R U . . .
H50B H 0.124223 1.025223 1.001777 0.074 Uiso 1 1 calc R U . . .
H50C H 0.061911 1.021366 0.916036 0.074 Uiso 1 1 calc R U . . .
C47 C 0.16118(15) 1.05574(16) 0.53694(10) 0.0480(4) Uani 1 1 d . . . . .
H47A H 0.088578 1.085526 0.549968 0.072 Uiso 1 1 calc R U . . .
H47B H 0.151173 1.003621 0.492944 0.072 Uiso 1 1 calc R U . . .
H47C H 0.210751 1.111969 0.521414 0.072 Uiso 1 1 calc R U . . .
C41 C 0.41166(17) 0.59228(16) 0.61635(11) 0.0537(5) Uani 1 1 d . . . . .
H41A H 0.447309 0.523493 0.621319 0.081 Uiso 1 1 calc R U . . .
H41B H 0.463970 0.647632 0.635672 0.081 Uiso 1 1 calc R U . . .
H41C H 0.390505 0.602814 0.560534 0.081 Uiso 1 1 calc R U . . .
B1 B 0.69047(13) 0.83011(12) 0.75554(9) 0.0300(3) Uani 1 1 d . . . . .
C54 C -0.00564(16) 0.39832(15) 0.86794(13) 0.0578(5) Uani 1 1 d . . . . .
H54A H 0.034821 0.331821 0.876953 0.069 Uiso 1 1 calc R U . . .
H54B H -0.053029 0.414249 0.913521 0.069 Uiso 1 1 calc R U . . .
C55 C -0.0731(3) 0.39148(18) 0.7929(2) 0.1023(11) Uani 1 1 d . . . . .
H55A H -0.150470 0.369116 0.802193 0.123 Uiso 1 1 calc R U . . .
H55B H -0.040036 0.341022 0.754519 0.123 Uiso 1 1 calc R U . . .
C44 C 0.4220(3) 0.7891(2) 0.98964(17) 0.0508(4) Uani 0.65 1 d . . P B 1
H44A H 0.466615 0.735692 1.016602 0.076 Uiso 0.65 1 calc R U P B 1
H44B H 0.401786 0.844647 1.028216 0.076 Uiso 0.65 1 calc R U P B 1
H44C H 0.465693 0.819504 0.948315 0.076 Uiso 0.65 1 calc R U P B 1
C45 C 0.2424(3) 0.6976(2) 1.01676(17) 0.0508(4) Uani 0.65 1 d . . P B 1
H45A H 0.281667 0.643062 1.046237 0.076 Uiso 0.65 1 calc R U P B 1
H45B H 0.174597 0.667703 0.990365 0.076 Uiso 0.65 1 calc R U P B 1
H45C H 0.222163 0.755269 1.053537 0.076 Uiso 0.65 1 calc R U P B 1
C45B C 0.2057(4) 0.7410(4) 0.9792(3) 0.0508(4) Uani 0.35 1 d D . P B 2
H45D H 0.153991 0.744233 0.932877 0.076 Uiso 0.35 1 calc R U P B 2
H45E H 0.194660 0.802388 1.014767 0.076 Uiso 0.35 1 calc R U P B 2
H45F H 0.191607 0.676690 1.007348 0.076 Uiso 0.35 1 calc R U P B 2
C44B C 0.4069(4) 0.7401(4) 1.0256(3) 0.0508(4) Uani 0.35 1 d D . P B 2
H44D H 0.398693 0.804508 1.058499 0.076 Uiso 0.35 1 calc R U P B 2
H44E H 0.482659 0.736744 1.005965 0.076 Uiso 0.35 1 calc R U P B 2
H44F H 0.393576 0.678819 1.057374 0.076 Uiso 0.35 1 calc R U P B 2

loop_
_atom_site_aniso_label
_atom_site_aniso_U_11
_atom_site_aniso_U_22
_atom_site_aniso_U_33
_atom_site_aniso_U_23
_atom_site_aniso_U_13
_atom_site_aniso_U_12
O1 0.0254(5) 0.0302(5) 0.0328(5) 0.0012(4) 0.0031(4) -0.0026(4)
N3 0.0276(6) 0.0247(5) 0.0284(6) 0.0033(4) 0.0028(4) -0.0018(4)
N4 0.0293(6) 0.0252(5) 0.0291(6) 0.0038(4) 0.0025(4) -0.0016(4)
N2 0.0268(6) 0.0275(5) 0.0312(6) 0.0014(4) 0.0037(4) 0.0003(4)
N1 0.0273(6) 0.0284(5) 0.0294(6) 0.0045(4) 0.0033(4) -0.0016(4)
O2 0.0477(7) 0.0536(7) 0.0737(9) 0.0266(6) 0.0015(6) -0.0112(6)
C7 0.0259(7) 0.0254(6) 0.0359(7) 0.0043(5) 0.0019(5) -0.0012(5)
C1 0.0285(7) 0.0246(6) 0.0246(6) 0.0018(5) 0.0033(5) -0.0009(5)
C34 0.0290(7) 0.0242(6) 0.0332(7) 0.0053(5) 0.0041(5) -0.0010(5)
C16 0.0271(7) 0.0298(6) 0.0300(7) 0.0022(5) 0.0012(5) 0.0032(5)
C39 0.0301(7) 0.0295(7) 0.0336(7) 0.0059(5) 0.0033(5) -0.0035(5)
C9 0.0298(7) 0.0295(7) 0.0332(7) 0.0036(5) 0.0012(5) -0.0047(5)
C10 0.0276(7) 0.0312(7) 0.0313(7) 0.0056(5) 0.0005(5) -0.0030(5)
C21 0.0301(7) 0.0342(7) 0.0298(7) 0.0017(5) 0.0034(5) -0.0001(6)
C22 0.0331(7) 0.0301(7) 0.0312(7) 0.0004(5) 0.0076(6) 0.0037(5)
C28 0.0283(7) 0.0349(7) 0.0348(7) 0.0009(6) 0.0068(6) -0.0046(6)
C35 0.0361(8) 0.0278(7) 0.0381(8) 0.0032(6) 0.0058(6) -0.0023(6)
C6 0.0285(7) 0.0302(7) 0.0382(8) -0.0003(6) 0.0025(6) 0.0005(5)
C2 0.0277(7) 0.0344(7) 0.0369(7) 0.0091(6) 0.0015(6) -0.0037(5)
C20 0.0319(7) 0.0369(7) 0.0357(8) 0.0076(6) 0.0062(6) -0.0017(6)
C33 0.0387(8) 0.0375(7) 0.0326(7) 0.0022(6) 0.0044(6) -0.0087(6)
C19 0.0301(7) 0.0295(7) 0.0474(8) 0.0042(6) 0.0033(6) -0.0011(6)
C38 0.0349(8) 0.0351(7) 0.0384(8) 0.0122(6) 0.0006(6) 0.0001(6)
C26 0.0397(8) 0.0417(8) 0.0387(8) 0.0003(6) -0.0014(6) 0.0103(7)
C36 0.0414(8) 0.0270(7) 0.0483(9) 0.0004(6) 0.0074(7) 0.0012(6)
C43 0.0473(9) 0.0338(7) 0.0319(7) 0.0041(6) 0.0024(6) 0.0009(6)
C17 0.0322(7) 0.0384(7) 0.0329(7) -0.0011(6) 0.0080(6) -0.0029(6)
C49 0.0382(8) 0.0352(7) 0.0336(7) -0.0033(6) 0.0036(6) 0.0004(6)
C27 0.0345(8) 0.0336(7) 0.0358(7) 0.0006(6) 0.0034(6) 0.0036(6)
C37 0.0394(8) 0.0298(7) 0.0527(9) 0.0100(7) 0.0019(7) 0.0035(6)
C25 0.0491(10) 0.0448(9) 0.0400(8) 0.0141(7) 0.0059(7) 0.0134(7)
C18 0.0379(8) 0.0335(7) 0.0440(8) -0.0057(6) 0.0039(6) -0.0017(6)
C5 0.0405(9) 0.0287(7) 0.0503(9) -0.0027(6) 0.0035(7) -0.0001(6)
C23 0.0327(8) 0.0434(8) 0.0478(9) 0.0148(7) 0.0033(6) 0.0008(6)
C46 0.0385(8) 0.0430(8) 0.0323(7) 0.0081(6) 0.0009(6) -0.0052(6)
C3 0.0394(8) 0.0356(8) 0.0489(9) 0.0178(7) 0.0014(7) -0.0022(6)
C32 0.0473(9) 0.0546(10) 0.0308(8) 0.0034(7) 0.0022(6) -0.0153(8)
C40 0.0524(9) 0.0294(7) 0.0359(8) -0.0012(6) 0.0056(7) -0.0040(6)
C4 0.0433(9) 0.0268(7) 0.0630(11) 0.0054(7) 0.0028(8) -0.0027(6)
C24 0.0412(9) 0.0475(9) 0.0560(10) 0.0222(8) 0.0074(7) 0.0008(7)
C29 0.0453(9) 0.0427(9) 0.0463(9) -0.0067(7) 0.0034(7) 0.0045(7)
C48 0.0485(10) 0.0533(10) 0.0351(8) 0.0028(7) 0.0035(7) 0.0015(8)
C31 0.0543(11) 0.0625(11) 0.0372(9) -0.0143(8) 0.0109(8) -0.0150(9)
C56 0.0534(10) 0.0383(8) 0.0487(10) -0.0031(7) -0.0053(8) 0.0024(7)
C42 0.0484(10) 0.0465(9) 0.0394(8) -0.0027(7) 0.0030(7) -0.0094(7)
C30 0.0565(11) 0.0534(10) 0.0539(11) -0.0198(9) 0.0097(9) 0.0014(9)
C53 0.0449(9) 0.0417(9) 0.0564(10) 0.0013(8) 0.0011(8) 0.0029(7)
C51 0.0418(9) 0.0661(11) 0.0405(9) 0.0005(8) 0.0009(7) -0.0049(8)
C50 0.0412(9) 0.0660(11) 0.0406(9) 0.0006(8) 0.0070(7) -0.0068(8)
C47 0.0421(9) 0.0656(11) 0.0372(8) 0.0163(8) -0.0005(7) -0.0075(8)
C41 0.0626(12) 0.0563(10) 0.0424(9) -0.0047(8) 0.0122(8) -0.0220(9)
B1 0.0281(8) 0.0313(7) 0.0308(8) 0.0025(6) 0.0047(6) 0.0003(6)
C54 0.0456(10) 0.0504(10) 0.0806(14) 0.0302(10) 0.0160(9) 0.0071(8)
C55 0.107(2) 0.0460(12) 0.150(3) 0.0254(14) -0.063(2) -0.0308(13)
C44 0.0551(11) 0.0522(11) 0.0451(10) -0.0049(7) 0.0094(8) -0.0085(8)
C45 0.0551(11) 0.0522(11) 0.0451(10) -0.0049(7) 0.0094(8) -0.0085(8)
C45B 0.0551(11) 0.0522(11) 0.0451(10) -0.0049(7) 0.0094(8) -0.0085(8)
C44B 0.0551(11) 0.0522(11) 0.0451(10) -0.0049(7) 0.0094(8) -0.0085(8)

loop_
_atom_type_symbol
_atom_type_description
_atom_type_scat_dispersion_real
_atom_type_scat_dispersion_imag
_atom_type_scat_source
C C 0.0181 0.0091 'International Tables Vol C Tables 4.2.6.8 and 6.1.1.4'
H H 0.0000 0.0000 'International Tables Vol C Tables 4.2.6.8 and 6.1.1.4'
N N 0.0311 0.0180 'International Tables Vol C Tables 4.2.6.8 and 6.1.1.4'
O O 0.0492 0.0322 'International Tables Vol C Tables 4.2.6.8 and 6.1.1.4'
B B 0.0090 0.0039 'International Tables Vol C Tables 4.2.6.8 and 6.1.1.4'

loop_
_citation_id
_citation_doi
_citation_year
1 10.26434/chemrxiv-2025-20l40 2025

loop_
_geom_angle_atom_site_label_1
_geom_angle_atom_site_label_2
_geom_angle_atom_site_label_3
_geom_angle
_geom_angle_site_symmetry_1
_geom_angle_site_symmetry_3
_geom_angle_publ_flag
N1 O1 B1 118.11(10) . . ?
C1 N3 C10 109.31(11) . . ?
C1 N3 C7 125.22(11) . . ?
C10 N3 C7 125.35(11) . . ?
C1 N4 C9 108.93(11) . . ?
C1 N4 C34 128.17(11) . . ?
C9 N4 C34 122.41(11) . . ?
N1 N2 C1 113.81(11) . . ?
N2 N1 O1 109.12(10) . . ?
C56 O2 C53 109.67(13) . . ?
C6 C7 C2 124.25(13) . . ?
C6 C7 N3 117.52(12) . . ?
C2 C7 N3 118.20(12) . . ?
N3 C1 N4 107.26(11) . . ?
N3 C1 N2 119.40(11) . . ?
N4 C1 N2 132.88(12) . . ?
C35 C34 C39 124.04(13) . . ?
C35 C34 N4 118.22(12) . . ?
C39 C34 N4 117.51(12) . . ?
C21 C16 C17 115.58(13) . . ?
C21 C16 B1 122.63(12) . . ?
C17 C16 B1 121.77(12) . . ?
C38 C39 C34 116.43(13) . . ?
C38 C39 C43 120.83(13) . . ?
C34 C39 C43 122.74(12) . . ?
C10 C9 N4 107.47(12) . . ?
C9 C10 N3 107.03(12) . . ?
C20 C21 C16 122.52(13) . . ?
C27 C22 C23 116.04(13) . . ?
C27 C22 B1 123.49(13) . . ?
C23 C22 B1 120.47(13) . . ?
C29 C28 C33 115.59(14) . . ?
C29 C28 B1 123.42(14) . . ?
C33 C28 B1 120.82(13) . . ?
C34 C35 C36 116.31(13) . . ?
C34 C35 C40 123.26(13) . . ?
C36 C35 C40 120.43(13) . . ?
C7 C6 C5 116.83(14) . . ?
C7 C6 C49 122.60(12) . . ?
C5 C6 C49 120.56(13) . . ?
C7 C2 C3 116.08(14) . . ?
C7 C2 C46 121.72(13) . . ?
C3 C2 C46 122.19(13) . . ?
C19 C20 C21 120.18(13) . . ?
C32 C33 C28 122.63(15) . . ?
C18 C19 C20 118.94(14) . . ?
C37 C38 C39 121.21(14) . . ?
C25 C26 C27 120.09(15) . . ?
C37 C36 C35 121.31(14) . . ?
C45B C43 C39 114.0(2) . . ?
C44 C43 C39 113.03(16) . . ?
C44 C43 C45 111.98(18) . . ?
C39 C43 C45 110.01(15) . . ?
C45B C43 C44B 111.7(3) . . ?
C39 C43 C44B 111.8(2) . . ?
C18 C17 C16 122.34(13) . . ?
C6 C49 C51 111.86(13) . . ?
C6 C49 C50 111.12(13) . . ?
C51 C49 C50 111.29(13) . . ?
C26 C27 C22 122.35(14) . . ?
C36 C37 C38 120.68(14) . . ?
C24 C25 C26 119.05(15) . . ?
C19 C18 C17 120.44(14) . . ?
C4 C5 C6 120.86(15) . . ?
C24 C23 C22 121.82(15) . . ?
C2 C46 C47 113.32(14) . . ?
C2 C46 C48 110.93(13) . . ?
C47 C46 C48 109.55(13) . . ?
C4 C3 C2 121.07(14) . . ?
C31 C32 C33 119.98(17) . . ?
C41 C40 C35 110.85(14) . . ?
C41 C40 C42 110.86(13) . . ?
C35 C40 C42 111.39(13) . . ?
C5 C4 C3 120.89(14) . . ?
C25 C24 C23 120.62(16) . . ?
C30 C29 C28 122.06(17) . . ?
C30 C31 C32 119.11(16) . . ?
O2 C56 C55 103.69(16) . . ?
C31 C30 C29 120.60(17) . . ?
O2 C53 C54 107.27(15) . . ?
O1 B1 C28 109.67(11) . . ?
O1 B1 C16 101.46(10) . . ?
C28 B1 C16 111.54(11) . . ?
O1 B1 C22 106.23(11) . . ?
C28 B1 C22 114.40(12) . . ?
C16 B1 C22 112.57(12) . . ?
C55 C54 C53 103.75(17) . . ?
C54 C55 C56 104.32(17) . . ?

loop_
_geom_bond_atom_site_label_1
_geom_bond_atom_site_label_2
_geom_bond_distance
_geom_bond_site_symmetry_2
_geom_bond_publ_flag
O1 N1 1.3097(14) . ?
O1 B1 1.5925(18) . ?
N3 C1 1.3473(17) . ?
N3 C10 1.3860(17) . ?
N3 C7 1.4487(17) . ?
N4 C1 1.3503(17) . ?
N4 C9 1.3862(18) . ?
N4 C34 1.4532(17) . ?
N2 N1 1.2772(16) . ?
N2 C1 1.3756(17) . ?
O2 C56 1.412(2) . ?
O2 C53 1.412(2) . ?
C7 C6 1.395(2) . ?
C7 C2 1.400(2) . ?
C34 C35 1.396(2) . ?
C34 C39 1.402(2) . ?
C16 C21 1.3995(19) . ?
C16 C17 1.401(2) . ?
C16 B1 1.624(2) . ?
C39 C38 1.392(2) . ?
C39 C43 1.517(2) . ?
C9 C10 1.350(2) . ?
C21 C20 1.390(2) . ?
C22 C27 1.397(2) . ?
C22 C23 1.400(2) . ?
C22 B1 1.628(2) . ?
C28 C29 1.396(2) . ?
C28 C33 1.402(2) . ?
C28 B1 1.618(2) . ?
C35 C36 1.397(2) . ?
C35 C40 1.517(2) . ?
C6 C5 1.397(2) . ?
C6 C49 1.515(2) . ?
C2 C3 1.401(2) . ?
C2 C46 1.515(2) . ?
C20 C19 1.383(2) . ?
C33 C32 1.385(2) . ?
C19 C18 1.380(2) . ?
C38 C37 1.378(2) . ?
C26 C25 1.381(2) . ?
C26 C27 1.392(2) . ?
C36 C37 1.375(2) . ?
C43 C45B 1.455(5) . ?
C43 C44 1.473(3) . ?
C43 C45 1.560(3) . ?
C43 C44B 1.573(5) . ?
C17 C18 1.389(2) . ?
C49 C51 1.528(2) . ?
C49 C50 1.528(2) . ?
C25 C24 1.378(3) . ?
C5 C4 1.375(2) . ?
C23 C24 1.391(2) . ?
C46 C47 1.527(2) . ?
C46 C48 1.535(2) . ?
C3 C4 1.386(2) . ?
C32 C31 1.383(3) . ?
C40 C41 1.519(2) . ?
C40 C42 1.529(2) . ?
C29 C30 1.393(2) . ?
C31 C30 1.372(3) . ?
C56 C55 1.497(3) . ?
C53 C54 1.499(3) . ?
C54 C55 1.474(3) . ?
